data_2017821
loop_
_publ_author_name
'Schmitt, Laurette'
'Labat, Ga\"el'
'Stoeckli-Evans, Helen'

_publ_section_title
;
 Crystal-to-crystal transformation upon dehydration of a copper(II)
 2,2':6',2''-terpyridine complex
;
_journal_coeditor_code GA3158
_journal_issue 11
_journal_name_full 'Acta Crystallographica Section C'
_journal_page_first m343
_journal_page_last m347
_journal_paper_doi 10.1107/S0108270110041090
_journal_volume 66
_journal_year 2010
_chemical_formula_iupac '[Cu2 (C15 H11 N3)2 (Cl)2 (S2 O6)] , H2 O'
_chemical_formula_moiety 'C30 H22 Cl2 Cu2 N6 O6 S2, (H2 O)'
_chemical_formula_sum 'C30 H24 Cl2 Cu2 N6 O7 S2'
_chemical_formula_weight 842.65
_chemical_name_systematic
;
(\m-dithionato-1:2\k^2^O:O')-bis[2,2':6',2''-terpyridyl-\k^3^N,N',N'')\
copper(II)] monohydrate
;
_space_group_IT_number 2
_symmetry_cell_setting triclinic
_symmetry_space_group_name_Hall '-P 1'
_symmetry_space_group_name_H-M 'P -1'
_atom_sites_solution_hydrogens geom
_atom_sites_solution_primary direct
_atom_sites_solution_secondary difmap
_audit_creation_method SHELXL97
_cell_angle_alpha 107.927(13)
_cell_angle_beta 99.171(13)
_cell_angle_gamma 105.244(13)
_cell_formula_units_Z 1
_cell_length_a 8.1961(13)
_cell_length_b 8.6029(15)
_cell_length_c 12.2566(19)
_cell_measurement_reflns_used 6211
_cell_measurement_temperature 173(2)
_cell_measurement_theta_max 25.52
_cell_measurement_theta_min 1.81
_cell_volume 765.7(2)
_computing_cell_refinement 'X-AREA (Stoe & Cie, 2006)'
_computing_data_collection 'X-AREA (Stoe & Cie, 2006)'
_computing_data_reduction 'X-RED32 (Stoe & Cie, 2006)'
_computing_molecular_graphics
;
PLATON (Spek, 2009) and Mercury (Macrae <i>et al.</i>, 2006)
;
_computing_publication_material
;
SHELXL97 (Sheldrick, 2008), PLATON (Spek, 2009) and publCIF
(Westrip, 2010)
;
_computing_structure_refinement 'SHELXL97 (Sheldrick, 2008)'
_computing_structure_solution 'SHELXS97 (Sheldrick, 2008)'
_diffrn_ambient_temperature 173(2)
_diffrn_measured_fraction_theta_full 0.995
_diffrn_measured_fraction_theta_max 0.995
_diffrn_measurement_device_type 'Stoe IPDS II'
_diffrn_measurement_method '\f and \w scans'
_diffrn_radiation_monochromator graphite
_diffrn_radiation_source 'fine-focus sealed tube'
_diffrn_radiation_type MoK\a
_diffrn_radiation_wavelength 0.71073
_diffrn_reflns_av_R_equivalents 0.0551
_diffrn_reflns_av_sigmaI/netI 0.0581
_diffrn_reflns_limit_h_max 9
_diffrn_reflns_limit_h_min -9
_diffrn_reflns_limit_k_max 10
_diffrn_reflns_limit_k_min -10
_diffrn_reflns_limit_l_max 14
_diffrn_reflns_limit_l_min -14
_diffrn_reflns_number 8262
_diffrn_reflns_theta_full 25.15
_diffrn_reflns_theta_max 25.15
_diffrn_reflns_theta_min 1.81
_diffrn_standards_decay_% 0
_diffrn_standards_number 0
_exptl_absorpt_coefficient_mu 1.761
_exptl_absorpt_correction_T_max 1.00
_exptl_absorpt_correction_T_min 0.8455
_exptl_absorpt_correction_type multi-scan
_exptl_absorpt_process_details '(MULABS in PLATON; Spek, 2009)'
_exptl_crystal_colour pale-green
_exptl_crystal_density_diffrn 1.828
_exptl_crystal_density_method 'not measured'
_exptl_crystal_description plate
_exptl_crystal_F_000 426
_exptl_crystal_size_max 0.21
_exptl_crystal_size_mid 0.13
_exptl_crystal_size_min 0.11
_refine_diff_density_max 0.277
_refine_diff_density_min -0.478
_refine_ls_extinction_method none
_refine_ls_goodness_of_fit_ref 0.888
_refine_ls_hydrogen_treatment mixed
_refine_ls_matrix_type full
_refine_ls_number_parameters 232
_refine_ls_number_reflns 2724
_refine_ls_number_restraints 2
_refine_ls_restrained_S_all 0.887
_refine_ls_R_factor_all 0.0520
_refine_ls_R_factor_gt 0.0340
_refine_ls_shift/su_max 0.003
_refine_ls_shift/su_mean 0.001
_refine_ls_structure_factor_coef Fsqd
_refine_ls_weighting_details 'calc w = 1/[\s^2^(Fo^2^)+(0.0451P)^2^] where P=(Fo^2^+2Fc^2^)/3'
_refine_ls_weighting_scheme calc
_refine_ls_wR_factor_gt 0.0754
_refine_ls_wR_factor_ref 0.0792
_reflns_number_gt 2001
_reflns_number_total 2724
_reflns_threshold_expression I>2\s(I)
_cod_data_source_file ga3158.cif
_cod_data_source_block II
_cod_database_code 2017821
_cod_database_fobs_code 2017821

loop_
_symmetry_equiv_pos_site_id
_symmetry_equiv_pos_as_xyz
1 x,y,z
2 -x,-y,-z

loop_
_atom_site_aniso_label
_atom_site_aniso_U_11
_atom_site_aniso_U_22
_atom_site_aniso_U_33
_atom_site_aniso_U_12
_atom_site_aniso_U_13
_atom_site_aniso_U_23
Cu1 0.0352(3) 0.0323(3) 0.0326(3) 0.0135(2) 0.0136(2) 0.0119(2)
Cl1 0.0429(5) 0.0445(5) 0.0346(5) 0.0173(4) 0.0170(4) 0.0160(4)
S1 0.0332(5) 0.0314(5) 0.0317(5) 0.0096(4) 0.0109(4) 0.0082(4)
O1 0.0394(14) 0.0360(13) 0.0269(13) 0.0071(11) 0.0044(11) 0.0084(11)
O2 0.0351(14) 0.0419(15) 0.0431(15) 0.0103(12) 0.0186(12) 0.0122(12)
O3 0.0478(16) 0.0321(14) 0.0481(15) 0.0170(12) 0.0188(13) 0.0147(12)
N1 0.0348(16) 0.0294(15) 0.0344(16) 0.0103(13) 0.0132(13) 0.0095(13)
N2 0.0317(16) 0.0265(15) 0.0279(15) 0.0095(12) 0.0052(12) 0.0058(12)
N3 0.0331(16) 0.0294(15) 0.0312(16) 0.0081(13) 0.0071(13) 0.0065(12)
C1 0.042(2) 0.0287(19) 0.039(2) 0.0114(16) 0.0126(17) 0.0101(16)
C2 0.043(2) 0.034(2) 0.041(2) 0.0160(17) 0.0095(18) 0.0135(17)
C3 0.041(2) 0.031(2) 0.048(2) 0.0156(17) 0.0097(18) 0.0061(17)
C4 0.035(2) 0.0319(19) 0.042(2) 0.0129(16) 0.0160(17) 0.0079(16)
C5 0.0351(19) 0.0247(17) 0.0301(18) 0.0072(15) 0.0090(16) 0.0031(14)
C6 0.0355(19) 0.0272(18) 0.0293(18) 0.0078(15) 0.0072(15) 0.0054(14)
C7 0.037(2) 0.041(2) 0.0315(19) 0.0088(17) 0.0123(16) 0.0076(16)
C8 0.036(2) 0.039(2) 0.0292(18) 0.0050(16) 0.0095(16) 0.0116(16)
C9 0.040(2) 0.037(2) 0.032(2) 0.0073(17) 0.0084(17) 0.0153(16)
C10 0.0348(19) 0.0303(19) 0.0273(18) 0.0072(15) 0.0055(15) 0.0060(14)
C11 0.0309(19) 0.0295(18) 0.0306(18) 0.0037(15) 0.0036(15) 0.0043(15)
C12 0.037(2) 0.0318(19) 0.041(2) 0.0102(16) 0.0033(17) 0.0127(16)
C13 0.040(2) 0.035(2) 0.049(2) 0.0135(17) 0.0055(19) 0.0114(18)
C14 0.036(2) 0.040(2) 0.043(2) 0.0164(17) 0.0076(17) 0.0073(17)
C15 0.035(2) 0.035(2) 0.034(2) 0.0097(16) 0.0096(16) 0.0052(16)
O1W 0.048(4) 0.047(3) 0.057(4) 0.016(3) 0.015(3) 0.019(3)

loop_
_atom_site_type_symbol
_atom_site_label
_atom_site_fract_x
_atom_site_fract_y
_atom_site_fract_z
_atom_site_U_iso_or_equiv
_atom_site_thermal_displace_type
_atom_site_calc_flag
_atom_site_refinement_flags
_atom_site_occupancy
Cu Cu1 0.62148(6) 0.64301(5) 0.16282(4) 0.0323(2) Uani . . 1.000
Cl Cl1 0.73281(12) 0.69647(12) 0.01910(8) 0.0389(3) Uani . . 1.000
S S1 0.89632(11) 0.87944(11) 0.44994(7) 0.0329(3) Uani . . 1.000
O O1 0.8512(3) 0.8817(3) 0.33023(19) 0.0366(8) Uani . . 1.000
O O2 0.7588(3) 0.8854(3) 0.5098(2) 0.0404(8) Uani . . 1.000
O O3 0.9735(3) 0.7477(3) 0.4565(2) 0.0411(9) Uani . . 1.000
N N1 0.4520(4) 0.7782(3) 0.1677(2) 0.0330(9) Uani . . 1.000
N N2 0.4891(4) 0.5609(3) 0.2630(2) 0.0301(9) Uani . . 1.000
N N3 0.7276(4) 0.4603(3) 0.1821(2) 0.0330(9) Uani . . 1.000
C C1 0.4386(5) 0.8893(4) 0.1132(3) 0.0370(11) Uani . . 1.000
C C2 0.3136(5) 0.9691(5) 0.1192(3) 0.0389(12) Uani . . 1.000
C C3 0.1949(5) 0.9339(4) 0.1827(3) 0.0416(12) Uani . . 1.000
C C4 0.2074(5) 0.8198(4) 0.2414(3) 0.0366(11) Uani . . 1.000
C C5 0.3368(4) 0.7473(4) 0.2330(3) 0.0322(10) Uani . . 1.000
C C6 0.3602(4) 0.6214(4) 0.2890(3) 0.0326(11) Uani . . 1.000
C C7 0.2589(5) 0.5621(5) 0.3576(3) 0.0384(11) Uani . . 1.000
C C8 0.2891(5) 0.4308(5) 0.3924(3) 0.0364(11) Uani . . 1.000
C C9 0.4191(5) 0.3654(5) 0.3618(3) 0.0370(12) Uani . . 1.000
C C10 0.5217(4) 0.4362(4) 0.2975(3) 0.0330(11) Uani . . 1.000
C C11 0.6644(4) 0.3830(4) 0.2556(3) 0.0339(11) Uani . . 1.000
C C12 0.7306(5) 0.2649(4) 0.2849(3) 0.0379(11) Uani . . 1.000
C C13 0.8586(5) 0.2186(5) 0.2354(3) 0.0429(12) Uani . . 1.000
C C14 0.9197(5) 0.2937(5) 0.1585(3) 0.0412(12) Uani . . 1.000
C C15 0.8518(5) 0.4142(4) 0.1351(3) 0.0369(12) Uani . . 1.000
O O1W 0.5551(7) 0.0699(7) 0.4479(5) 0.051(2) Uani . . 0.500
H H1 0.51940 0.91410 0.06820 0.0440 Uiso calc R 1.000
H H2 0.30960 1.04780 0.07960 0.0470 Uiso calc R 1.000
H H3 0.10600 0.98590 0.18680 0.0500 Uiso calc R 1.000
H H4 0.12720 0.79320 0.28640 0.0440 Uiso calc R 1.000
H H7 0.17170 0.60960 0.38010 0.0460 Uiso calc R 1.000
H H8 0.21950 0.38550 0.43770 0.0440 Uiso calc R 1.000
H H9 0.43810 0.27390 0.38420 0.0440 Uiso calc R 1.000
H H12 0.68820 0.21590 0.33880 0.0460 Uiso calc R 1.000
H H13 0.90410 0.13620 0.25380 0.0520 Uiso calc R 1.000
H H14 1.00690 0.26300 0.12250 0.0500 Uiso calc R 1.000
H H15 0.89540 0.46680 0.08320 0.0440 Uiso calc R 1.000
H H1WA 0.472(9) 0.065(13) 0.486(8) 0.0750 Uiso . . 0.500
H H1WB 0.638(9) 0.044(13) 0.487(8) 0.0750 Uiso . . 0.500

loop_
_atom_type_symbol
_atom_type_description
_atom_type_scat_dispersion_real
_atom_type_scat_dispersion_imag
_atom_type_scat_source
C C 0.0033 0.0016 'International Tables Vol C Tables 4.2.6.8 and 6.1.1.4'
H H 0.0000 0.0000 'International Tables Vol C Tables 4.2.6.8 and 6.1.1.4'
Cl Cl 0.1484 0.1585 'International Tables Vol C Tables 4.2.6.8 and 6.1.1.4'
Cu Cu 0.3201 1.2651 'International Tables Vol C Tables 4.2.6.8 and 6.1.1.4'
N N 0.0061 0.0033 'International Tables Vol C Tables 4.2.6.8 and 6.1.1.4'
O O 0.0106 0.0060 'International Tables Vol C Tables 4.2.6.8 and 6.1.1.4'
S S 0.1246 0.1234 'International Tables Vol C Tables 4.2.6.8 and 6.1.1.4'

loop_
_geom_angle_atom_site_label_1
_geom_angle_atom_site_label_2
_geom_angle_atom_site_label_3
_geom_angle_site_symmetry_1
_geom_angle_site_symmetry_2
_geom_angle_site_symmetry_3
_geom_angle
_geom_angle_publ_flag
Cl1 Cu1 O1 . . . 96.47(7) no
Cl1 Cu1 N1 . . . 99.26(8) no
Cl1 Cu1 N2 . . . 168.94(8) no
Cl1 Cu1 N3 . . . 99.51(9) no
O1 Cu1 N1 . . . 93.04(10) no
O1 Cu1 N2 . . . 94.58(10) no
O1 Cu1 N3 . . . 93.51(10) no
N1 Cu1 N2 . . . 79.90(12) no
N1 Cu1 N3 . . . 159.27(12) no
N2 Cu1 N3 . . . 79.99(12) no
O1 S1 O2 . . . 113.74(15) no
O1 S1 O3 . . . 113.51(15) no
S1 S1 O1 2_776 . . 104.69(12) no
O2 S1 O3 . . . 114.28(16) no
S1 S1 O2 2_776 . . 104.64(11) no
S1 S1 O3 2_776 . . 104.57(11) no
Cu1 O1 S1 . . . 123.60(15) no
H1WA O1W H1WB . . . 107(8) no
Cu1 N1 C1 . . . 128.2(3) no
C1 N1 C5 . . . 117.2(3) no
Cu1 N1 C5 . . . 114.6(2) no
Cu1 N2 C6 . . . 119.1(2) no
Cu1 N2 C10 . . . 118.8(3) no
C6 N2 C10 . . . 121.9(3) no
Cu1 N3 C11 . . . 113.8(2) no
Cu1 N3 C15 . . . 127.9(2) no
C11 N3 C15 . . . 118.2(3) no
N1 C1 C2 . . . 123.2(4) no
C1 C2 C3 . . . 119.3(4) no
C2 C3 C4 . . . 118.6(4) no
C3 C4 C5 . . . 118.9(4) no
N1 C5 C6 . . . 113.5(3) no
C4 C5 C6 . . . 123.7(3) no
N1 C5 C4 . . . 122.8(3) no
N2 C6 C7 . . . 120.9(3) no
C5 C6 C7 . . . 126.1(3) no
N2 C6 C5 . . . 112.9(3) no
C6 C7 C8 . . . 117.8(4) no
C7 C8 C9 . . . 120.7(4) no
C8 C9 C10 . . . 118.6(4) no
N2 C10 C9 . . . 119.9(3) no
C9 C10 C11 . . . 126.7(3) no
N2 C10 C11 . . . 113.3(3) no
N3 C11 C12 . . . 121.4(3) no
C10 C11 C12 . . . 124.8(3) no
N3 C11 C10 . . . 113.8(3) no
C11 C12 C13 . . . 119.6(3) no
C12 C13 C14 . . . 119.0(4) no
C13 C14 C15 . . . 118.7(4) no
N3 C15 C14 . . . 123.0(3) no
C2 C1 H1 . . . 118.00 no
N1 C1 H1 . . . 118.00 no
C1 C2 H2 . . . 120.00 no
C3 C2 H2 . . . 120.00 no
C4 C3 H3 . . . 121.00 no
C2 C3 H3 . . . 121.00 no
C3 C4 H4 . . . 120.00 no
C5 C4 H4 . . . 121.00 no
C8 C7 H7 . . . 121.00 no
C6 C7 H7 . . . 121.00 no
C7 C8 H8 . . . 120.00 no
C9 C8 H8 . . . 120.00 no
C10 C9 H9 . . . 121.00 no
C8 C9 H9 . . . 121.00 no
C11 C12 H12 . . . 120.00 no
C13 C12 H12 . . . 120.00 no
C14 C13 H13 . . . 120.00 no
C12 C13 H13 . . . 120.00 no
C13 C14 H14 . . . 121.00 no
C15 C14 H14 . . . 121.00 no
N3 C15 H15 . . . 119.00 no
C14 C15 H15 . . . 118.00 no

loop_
_geom_bond_atom_site_label_1
_geom_bond_atom_site_label_2
_geom_bond_site_symmetry_1
_geom_bond_site_symmetry_2
_geom_bond_distance
_geom_bond_publ_flag
Cu1 Cl1 . . 2.2220(11) yes
Cu1 O1 . . 2.473(2) yes
Cu1 N1 . . 2.030(3) yes
Cu1 N2 . . 1.934(3) yes
Cu1 N3 . . 2.041(3) yes
S1 O1 . . 1.462(2) no
S1 O2 . . 1.443(3) no
S1 O3 . . 1.452(3) no
S1 S1 . 2_776 2.1474(13) no
O1W H1WA . . 0.88(8) no
O1W H1WB . . 0.89(9) no
N1 C5 . . 1.357(5) no
N1 C1 . . 1.340(4) no
N2 C6 . . 1.335(5) no
N2 C10 . . 1.340(4) no
N3 C15 . . 1.336(5) no
N3 C11 . . 1.363(4) no
C1 C2 . . 1.375(6) no
C2 C3 . . 1.370(6) no
C3 C4 . . 1.399(5) no
C4 C5 . . 1.367(5) no
C5 C6 . . 1.485(5) no
C6 C7 . . 1.386(5) no
C7 C8 . . 1.389(6) no
C8 C9 . . 1.380(6) no
C9 C10 . . 1.392(5) no
C10 C11 . . 1.473(5) no
C11 C12 . . 1.381(5) no
C12 C13 . . 1.379(6) no
C13 C14 . . 1.383(6) no
C14 C15 . . 1.379(6) no
C1 H1 . . 0.9500 no
C2 H2 . . 0.9500 no
C3 H3 . . 0.9500 no
C4 H4 . . 0.9500 no
C7 H7 . . 0.9500 no
C8 H8 . . 0.9500 no
C9 H9 . . 0.9500 no
C12 H12 . . 0.9500 no
C13 H13 . . 0.9500 no
C14 H14 . . 0.9500 no
C15 H15 . . 0.9500 no

loop_
_geom_contact_atom_site_label_1
_geom_contact_atom_site_label_2
_geom_contact_distance
_geom_contact_site_symmetry_1
_geom_contact_site_symmetry_2
_geom_contact_publ_flag
Cu1 Cl1 3.3765(12) . 2_665 yes

loop_
_geom_hbond_atom_site_label_D
_geom_hbond_atom_site_label_H
_geom_hbond_atom_site_label_A
_geom_hbond_site_symmetry_A
_geom_hbond_distance_DH
_geom_hbond_distance_HA
_geom_hbond_distance_DA
_geom_hbond_angle_DHA
_geom_hbond_publ_flag
O1W H1WA O2 2_666 0.88(8) 2.05(8) 2.803(7) 142(8) yes
O1W H1WB O2 1_545 0.89(9) 1.94(10) 2.759(7) 153(10) yes
C7 H7 O3 1_455 0.95 2.40 3.342(5) 174 yes
C8 H8 O3 2_666 0.95 2.47 3.421(5) 176 yes
C9 H9 O1W . 0.95 2.47 3.404(7) 168 yes
C12 H12 O1W . 0.95 2.31 3.253(7) 172 yes
C13 H13 O1 1_545 0.95 2.60 3.429(5) 146 yes

loop_
_geom_torsion_atom_site_label_1
_geom_torsion_atom_site_label_2
_geom_torsion_atom_site_label_3
_geom_torsion_atom_site_label_4
_geom_torsion_site_symmetry_1
_geom_torsion_site_symmetry_2
_geom_torsion_site_symmetry_3
_geom_torsion_site_symmetry_4
_geom_torsion
_geom_torsion_publ_flag
Cl1 Cu1 O1 S1 . . . . -154.20(16) no
N1 Cu1 O1 S1 . . . . 106.12(18) no
N2 Cu1 O1 S1 . . . . 26.02(19) no
N3 Cu1 O1 S1 . . . . -54.21(19) no
Cl1 Cu1 N1 C1 . . . . -10.0(3) no
Cl1 Cu1 N1 C5 . . . . 168.5(2) no
O1 Cu1 N1 C1 . . . . 87.0(3) no
O1 Cu1 N1 C5 . . . . -94.4(2) no
N2 Cu1 N1 C1 . . . . -178.9(3) no
N2 Cu1 N1 C5 . . . . -0.3(2) no
N3 Cu1 N1 C1 . . . . -164.7(3) no
N3 Cu1 N1 C5 . . . . 13.8(4) no
O1 Cu1 N2 C6 . . . . 92.1(2) no
O1 Cu1 N2 C10 . . . . -92.4(2) no
N1 Cu1 N2 C6 . . . . -0.2(2) no
N1 Cu1 N2 C10 . . . . 175.3(3) no
N3 Cu1 N2 C6 . . . . -175.1(3) no
N3 Cu1 N2 C10 . . . . 0.4(2) no
Cl1 Cu1 N3 C11 . . . . -171.9(2) no
Cl1 Cu1 N3 C15 . . . . 10.4(3) no
O1 Cu1 N3 C11 . . . . 90.9(2) no
O1 Cu1 N3 C15 . . . . -86.8(3) no
N1 Cu1 N3 C11 . . . . -17.3(4) no
N1 Cu1 N3 C15 . . . . 165.0(3) no
N2 Cu1 N3 C11 . . . . -3.1(2) no
N2 Cu1 N3 C15 . . . . 179.2(3) no
O2 S1 O1 Cu1 . . . . -66.8(2) no
O3 S1 O1 Cu1 . . . . 66.1(2) no
S1 S1 O1 Cu1 2_776 . . . 179.55(12) no
O1 S1 S1 O1 . . 2_776 2_776 -180.00(15) no
O1 S1 S1 O2 . . 2_776 2_776 -60.09(16) no
O1 S1 S1 O3 . . 2_776 2_776 60.38(16) no
O2 S1 S1 O1 . . 2_776 2_776 60.09(16) no
O2 S1 S1 O2 . . 2_776 2_776 180.00(16) no
O2 S1 S1 O3 . . 2_776 2_776 -59.54(16) no
O3 S1 S1 O1 . . 2_776 2_776 -60.38(16) no
O3 S1 S1 O2 . . 2_776 2_776 59.54(16) no
O3 S1 S1 O3 . . 2_776 2_776 -180.00(15) no
Cu1 N1 C1 C2 . . . . 177.4(3) no
C5 N1 C1 C2 . . . . -1.1(5) no
Cu1 N1 C5 C4 . . . . -176.6(3) no
Cu1 N1 C5 C6 . . . . 0.7(4) no
C1 N1 C5 C4 . . . . 2.2(5) no
C1 N1 C5 C6 . . . . 179.4(3) no
Cu1 N2 C6 C5 . . . . 0.6(4) no
Cu1 N2 C6 C7 . . . . 178.1(3) no
C10 N2 C6 C5 . . . . -174.8(3) no
C10 N2 C6 C7 . . . . 2.8(5) no
Cu1 N2 C10 C9 . . . . -175.0(3) no
Cu1 N2 C10 C11 . . . . 2.3(4) no
C6 N2 C10 C9 . . . . 0.4(5) no
C6 N2 C10 C11 . . . . 177.6(3) no
Cu1 N3 C11 C10 . . . . 5.1(4) no
Cu1 N3 C11 C12 . . . . -175.6(3) no
C15 N3 C11 C10 . . . . -177.0(3) no
C15 N3 C11 C12 . . . . 2.4(5) no
Cu1 N3 C15 C14 . . . . 177.0(3) no
C11 N3 C15 C14 . . . . -0.7(5) no
N1 C1 C2 C3 . . . . -0.6(6) no
C1 C2 C3 C4 . . . . 1.2(5) no
C2 C3 C4 C5 . . . . -0.2(5) no
C3 C4 C5 N1 . . . . -1.5(5) no
C3 C4 C5 C6 . . . . -178.5(3) no
N1 C5 C6 N2 . . . . -0.8(4) no
N1 C5 C6 C7 . . . . -178.2(3) no
C4 C5 C6 N2 . . . . 176.4(3) no
C4 C5 C6 C7 . . . . -1.0(6) no
N2 C6 C7 C8 . . . . -3.7(5) no
C5 C6 C7 C8 . . . . 173.5(3) no
C6 C7 C8 C9 . . . . 1.6(5) no
C7 C8 C9 C10 . . . . 1.3(5) no
C8 C9 C10 N2 . . . . -2.4(5) no
C8 C9 C10 C11 . . . . -179.2(3) no
N2 C10 C11 N3 . . . . -4.8(4) no
N2 C10 C11 C12 . . . . 175.8(3) no
C9 C10 C11 N3 . . . . 172.2(3) no
C9 C10 C11 C12 . . . . -7.1(6) no
N3 C11 C12 C13 . . . . -2.6(5) no
C10 C11 C12 C13 . . . . 176.7(3) no
C11 C12 C13 C14 . . . . 0.9(5) no
C12 C13 C14 C15 . . . . 0.8(6) no
C13 C14 C15 N3 . . . . -0.9(6) no
